data_7054111
loop_
_publ_author_name
'Hamdy, Louise B.'
'Raithby, Paul R.'
'Thomas, Lynne H.'
'Wilson, Chick C.'

_publ_section_title
;
 Self-assembly synthesis of precursors to potential open framework alkali
 earth metal--organic complexes
;
_journal_issue 5
_journal_name_full 'New Journal of Chemistry'
_journal_page_first 2135
_journal_paper_doi 10.1039/c3nj01218b
_journal_volume 38
_journal_year 2014
_chemical_formula_sum 'C14 H28 Mg2 N2 O19'
_chemical_formula_weight 577.06
_chemical_name_systematic
;
diaqua-bis(pyridine-2,4-dicarboxylato)-magnesium(II),
magnesium hexahydrate, water solvate
;
_space_group_IT_number 2
_symmetry_cell_setting triclinic
_symmetry_space_group_name_Hall '-P 1'
_symmetry_space_group_name_H-M 'P -1'
_atom_sites_solution_hydrogens geom
_audit_creation_date 2014-02-04T15:14:08-00:00
_audit_creation_method 'WinGX routine CIF_UPDATE'
_cell_angle_alpha 83.104(9)
_cell_angle_beta 75.593(9)
_cell_angle_gamma 83.597(7)
_cell_formula_units_Z 1
_cell_length_a 7.0638(6)
_cell_length_b 8.9852(8)
_cell_length_c 9.6628(12)
_cell_measurement_reflns_used 3839
_cell_measurement_temperature 150(2)
_cell_measurement_theta_max 28.958
_cell_measurement_theta_min 3.24
_cell_volume 587.58(11)
_computing_cell_refinement
;
        CrysAlisPro, Agilent Technologies,
        Version 1.171.36.28 (release 01-02-2013 CrysAlis171 .NET)
        (compiled Feb  1 2013,16:14:44)
;
_computing_data_collection
;
        CrysAlisPro, Agilent Technologies,
        Version 1.171.36.28 (release 01-02-2013 CrysAlis171 .NET)
        (compiled Feb  1 2013,16:14:44)
;
_computing_data_reduction
;
        CrysAlisPro, Agilent Technologies,
        Version 1.171.36.28 (release 01-02-2013 CrysAlis171 .NET)
        (compiled Feb  1 2013,16:14:44)
;
_computing_structure_refinement 'SHELXL-2013 (Sheldrick, 2013)'
_diffrn_ambient_temperature 150(2)
_diffrn_detector_area_resol_mean 10.3795
_diffrn_measured_fraction_theta_full 0.999
_diffrn_measured_fraction_theta_max 0.929
_diffrn_measurement_device_type 'Xcalibur, Atlas, Gemini ultra'
_diffrn_measurement_method '\w scans'
_diffrn_radiation_monochromator graphite
_diffrn_radiation_type MoK\a
_diffrn_radiation_wavelength 0.71073
_diffrn_reflns_av_R_equivalents 0.0485
_diffrn_reflns_av_unetI/netI 0.0584
_diffrn_reflns_Laue_measured_fraction_full 0.999
_diffrn_reflns_Laue_measured_fraction_max 0.929
_diffrn_reflns_limit_h_max 9
_diffrn_reflns_limit_h_min -9
_diffrn_reflns_limit_k_max 12
_diffrn_reflns_limit_k_min -12
_diffrn_reflns_limit_l_max 13
_diffrn_reflns_limit_l_min -13
_diffrn_reflns_number 7669
_diffrn_reflns_point_group_measured_fraction_full 0.999
_diffrn_reflns_point_group_measured_fraction_max 0.929
_diffrn_reflns_theta_full 25.242
_diffrn_reflns_theta_max 29.745
_diffrn_reflns_theta_min 2.988
_exptl_absorpt_coefficient_mu 0.198
_exptl_absorpt_correction_T_max 1
_exptl_absorpt_correction_T_min 0.90415
_exptl_absorpt_correction_type multi-scan
_exptl_absorpt_process_details
;
        CrysAlisPro, Agilent Technologies,
        Version 1.171.36.28 (release 01-02-2013 CrysAlis171 .NET)
        (compiled Feb  1 2013,16:14:44)
        Empirical absorption correction using spherical harmonics,
 implemented in SCALE3 ABSPACK scaling algorithm.
;
_exptl_crystal_colour colourless
_exptl_crystal_density_diffrn 1.631
_exptl_crystal_description platelet
_exptl_crystal_F_000 302
_exptl_crystal_size_max 0.3
_exptl_crystal_size_mid 0.2
_exptl_crystal_size_min 0.05
_refine_diff_density_max 0.615
_refine_diff_density_min -0.856
_refine_diff_density_rms 0.137
_refine_ls_extinction_method none
_refine_ls_goodness_of_fit_ref 1.078
_refine_ls_hydrogen_treatment mixed
_refine_ls_matrix_type full
_refine_ls_number_parameters 210
_refine_ls_number_reflns 7669
_refine_ls_number_restraints 19
_refine_ls_restrained_S_all 1.079
_refine_ls_R_factor_all 0.1042
_refine_ls_R_factor_gt 0.0627
_refine_ls_shift/su_max 0.005
_refine_ls_shift/su_mean 0
_refine_ls_structure_factor_coef Fsqd
_refine_ls_weighting_details 'w=1/[\s^2^(Fo^2^)+(0.0992P)^2^+0.1736P] where P=(Fo^2^+2Fc^2^)/3'
_refine_ls_weighting_scheme calc
_refine_ls_wR_factor_ref 0.1925
_reflns_number_gt 4917
_reflns_number_total 7669
_reflns_threshold_expression 'I > 2\s(I)'
_cod_data_source_file c3nj01218b2.cif
_cod_data_source_block p14ccw7_twin1_hklf4
_cod_database_code 7054111

loop_
_symmetry_equiv_pos_as_xyz
'x, y, z'
'-x, -y, -z'

loop_
_atom_site_label
_atom_site_fract_x
_atom_site_fract_y
_atom_site_fract_z
_atom_site_U_iso_or_equiv
_atom_site_adp_type
_atom_site_calc_flag
_atom_site_occupancy
_atom_site_type_symbol
C1 0.3445(5) 0.3582(4) 0.3274(4) 0.0173(8) Uani d 1 C
H1 0.3595 0.2618 0.2932 0.021 Uiso calc 1 H
C2 0.2566(5) 0.3719(4) 0.4705(4) 0.0165(8) Uani d 1 C
H2 0.2108 0.2863 0.5324 0.02 Uiso calc 1 H
C3 0.2358(5) 0.5102(4) 0.5230(4) 0.0139(7) Uani d 1 C
C4 0.3092(5) 0.6310(4) 0.4286(4) 0.0144(7) Uani d 1 C
H4 0.3009 0.7277 0.4611 0.017 Uiso calc 1 H
C5 0.3940(5) 0.6088(4) 0.2876(4) 0.0136(7) Uani d 1 C
C6 0.4785(5) 0.7372(4) 0.1822(4) 0.0152(7) Uani d 1 C
C7 0.1353(5) 0.5323(4) 0.6782(4) 0.0152(7) Uani d 1 C
N1 0.4095(4) 0.4756(3) 0.2349(3) 0.0142(6) Uani d 1 N
O1 0.4990(4) 0.8535(3) 0.2297(3) 0.0237(6) Uani d 1 O
O2 0.5248(4) 0.7127(3) 0.0501(3) 0.0169(6) Uani d 1 O
O3 0.2131(4) 0.5568(3) -0.0013(3) 0.0214(6) Uani d 1 O
O4 0.1181(4) 0.6618(3) 0.7164(3) 0.0249(7) Uani d 1 O
O5 0.0787(4) 0.4198(3) 0.7588(3) 0.0270(7) Uani d 1 O
O6 0.1103(4) 0.1717(3) 0.0725(3) 0.0218(6) Uani d 1 O
O7 0.0157(4) -0.1307(3) 0.1858(3) 0.0216(6) Uani d 1 O
O8 0.2824(4) -0.0789(3) -0.0959(3) 0.0190(6) Uani d 1 O
O9 -0.1163(5) 0.0399(3) 0.4066(3) 0.0313(7) Uani d 1 O
O10 -0.5 0 0.5 0.120(4) Uani d 1 O
Mg2 0 0 0 0.0154(4) Uani d 1 Mg
Mg1 0.5 0.5 0 0.0142(4) Uani d 1 Mg
H6A 0.046(5) 0.228(4) 0.134(4) 0.021 Uiso d 1 H
H6B 0.220(3) 0.203(4) 0.034(4) 0.021 Uiso d 1 H
H7A -0.014(6) -0.084(4) 0.261(3) 0.021 Uiso d 1 H
H7B -0.021(6) -0.218(2) 0.208(4) 0.021 Uiso d 1 H
H8A 0.340(5) -0.141(3) -0.043(4) 0.021 Uiso d 1 H
H8B 0.359(5) -0.013(3) -0.137(4) 0.021 Uiso d 1 H
H3A 0.119(4) 0.570(5) 0.070(2) 0.021 Uiso d 1 H
H3B 0.173(5) 0.576(5) -0.077(2) 0.021 Uiso d 1 H
H10A -0.556(11) 0.054(10) 0.568(8) 0.021 Uiso d 0.5 H
H10B -0.378(4) 0.018(9) 0.479(10) 0.021 Uiso d 0.5 H
H9A -0.115(6) 0.133(2) 0.379(4) 0.021 Uiso d 1 H
H9B -0.142(4) 0.024(4) 0.4947(17) 0.021 Uiso d 1 H

loop_
_atom_site_aniso_label
_atom_site_aniso_U_11
_atom_site_aniso_U_22
_atom_site_aniso_U_33
_atom_site_aniso_U_12
_atom_site_aniso_U_13
_atom_site_aniso_U_23
C1 0.0200(19) 0.0125(17) 0.019(2) -0.0022(14) -0.0024(15) -0.0047(14)
C2 0.0197(19) 0.0131(16) 0.0149(19) -0.0046(14) -0.0005(14) 0.0016(14)
C3 0.0122(16) 0.0165(17) 0.0127(18) -0.0004(13) -0.0028(13) -0.0011(14)
C4 0.0151(17) 0.0122(17) 0.0165(19) -0.0020(13) -0.0033(14) -0.0034(14)
C5 0.0116(17) 0.0145(17) 0.0144(19) -0.0033(13) -0.0024(13) 0.0001(14)
C6 0.0129(17) 0.0151(18) 0.016(2) -0.0033(13) -0.0012(14) 0.0004(14)
C7 0.0142(18) 0.0171(18) 0.0144(19) -0.0019(14) -0.0032(13) -0.0007(14)
N1 0.0137(14) 0.0145(14) 0.0136(15) -0.0013(11) -0.0019(12) -0.0012(12)
O1 0.0314(15) 0.0170(13) 0.0212(15) -0.0097(11) 0.0012(12) -0.0044(11)
O2 0.0182(13) 0.0175(12) 0.0133(13) -0.0042(10) 0.0002(10) 0.0001(10)
O3 0.0145(12) 0.0346(15) 0.0146(14) 0.0020(11) -0.0025(11) -0.0057(13)
O4 0.0337(16) 0.0181(14) 0.0196(15) -0.0081(12) 0.0055(12) -0.0087(11)
O5 0.0384(17) 0.0183(14) 0.0157(15) -0.0029(12) 0.0083(12) 0.0013(11)
O6 0.0217(14) 0.0165(13) 0.0247(16) -0.0077(10) 0.0047(11) -0.0087(11)
O7 0.0306(15) 0.0140(13) 0.0197(15) -0.0046(11) -0.0042(12) -0.0005(11)
O8 0.0189(14) 0.0124(13) 0.0225(16) -0.0022(10) -0.0003(11) 0.0022(11)
O9 0.0483(19) 0.0199(15) 0.0220(17) -0.0048(14) -0.0006(14) -0.0025(12)
O10 0.050(5) 0.064(5) 0.208(12) -0.013(4) 0.034(5) 0.006(6)
Mg2 0.0173(9) 0.0129(8) 0.0140(9) -0.0032(6) 0.0003(7) -0.0006(7)
Mg1 0.0140(8) 0.0149(8) 0.0121(9) -0.0019(6) -0.0003(7) -0.0004(7)

loop_
_atom_type_symbol
_atom_type_description
_atom_type_scat_dispersion_real
_atom_type_scat_dispersion_imag
_atom_type_scat_source
C C 0.0033 0.0016 'International Tables Vol C Tables 4.2.6.8 and 6.1.1.4'
H H 0 0 'International Tables Vol C Tables 4.2.6.8 and 6.1.1.4'
N N 0.0061 0.0033 'International Tables Vol C Tables 4.2.6.8 and 6.1.1.4'
O O 0.0106 0.006 'International Tables Vol C Tables 4.2.6.8 and 6.1.1.4'
Mg Mg 0.0486 0.0363 'International Tables Vol C Tables 4.2.6.8 and 6.1.1.4'

loop_
_geom_angle_atom_site_label_1
_geom_angle_atom_site_label_2
_geom_angle_atom_site_label_3
_geom_angle
_geom_angle_site_symmetry_1
_geom_angle_site_symmetry_3
N1 C1 C2 122.7(3) . .
N1 C1 H1 118.7 . .
C2 C1 H1 118.7 . .
C3 C2 C1 119.7(3) . .
C3 C2 H2 120.2 . .
C1 C2 H2 120.2 . .
C2 C3 C4 117.8(3) . .
C2 C3 C7 121.8(3) . .
C4 C3 C7 120.4(3) . .
C5 C4 C3 119.2(3) . .
C5 C4 H4 120.4 . .
C3 C4 H4 120.4 . .
N1 C5 C4 123.3(3) . .
N1 C5 C6 116.0(3) . .
C4 C5 C6 120.7(3) . .
O1 C6 O2 125.7(3) . .
O1 C6 C5 118.2(3) . .
O2 C6 C5 116.0(3) . .
O5 C7 O4 124.4(4) . .
O5 C7 C3 117.7(3) . .
O4 C7 C3 117.9(3) . .
C1 N1 C5 117.3(3) . .
C1 N1 Mg1 131.0(2) . .
C5 N1 Mg1 111.0(2) . .
C6 O2 Mg1 118.0(2) . .
Mg1 O3 H3A 127(3) . .
Mg1 O3 H3B 123(3) . .
H3A O3 H3B 110(2) . .
Mg2 O6 H6A 126(2) . .
Mg2 O6 H6B 124(2) . .
H6A O6 H6B 110(2) . .
Mg2 O7 H7A 115(3) . .
Mg2 O7 H7B 126(3) . .
H7A O7 H7B 108(2) . .
Mg2 O8 H8A 116(3) . .
Mg2 O8 H8B 116(3) . .
H8A O8 H8B 108(2) . .
H9A O9 H9B 112(2) . .
H10A O10 H10B 105(3) . .
O7 Mg2 O7 180 . 2
O7 Mg2 O8 90.51(11) . .
O7 Mg2 O8 89.49(11) 2 .
O7 Mg2 O8 89.49(11) . 2
O7 Mg2 O8 90.51(11) 2 2
O8 Mg2 O8 180 . 2
O7 Mg2 O6 90.69(11) . 2
O7 Mg2 O6 89.31(11) 2 2
O8 Mg2 O6 90.39(10) . 2
O8 Mg2 O6 89.61(10) 2 2
O7 Mg2 O6 89.31(11) . .
O7 Mg2 O6 90.69(11) 2 .
O8 Mg2 O6 89.61(10) . .
O8 Mg2 O6 90.39(10) 2 .
O6 Mg2 O6 180.00(8) 2 .
O3 Mg1 O3 180 2_665 .
O3 Mg1 O2 90.36(10) 2_665 2_665
O3 Mg1 O2 89.64(10) . 2_665
O3 Mg1 O2 89.64(10) 2_665 .
O3 Mg1 O2 90.36(10) . .
O2 Mg1 O2 180 2_665 .
O3 Mg1 N1 87.88(11) 2_665 2_665
O3 Mg1 N1 92.12(11) . 2_665
O2 Mg1 N1 77.79(10) 2_665 2_665
O2 Mg1 N1 102.21(10) . 2_665
O3 Mg1 N1 92.12(11) 2_665 .
O3 Mg1 N1 87.88(11) . .
O2 Mg1 N1 102.21(10) 2_665 .
O2 Mg1 N1 77.79(10) . .
N1 Mg1 N1 180 2_665 .

loop_
_geom_bond_atom_site_label_1
_geom_bond_atom_site_label_2
_geom_bond_site_symmetry_2
_geom_bond_distance
C1 N1 . 1.341(5)
C1 C2 . 1.382(5)
C1 H1 . 0.95
C2 C3 . 1.378(5)
C2 H2 . 0.95
C3 C4 . 1.390(5)
C3 C7 . 1.517(5)
C4 C5 . 1.373(5)
C4 H4 . 0.95
C5 N1 . 1.340(5)
C5 C6 . 1.514(5)
C6 O1 . 1.228(4)
C6 O2 . 1.275(5)
C7 O5 . 1.239(4)
C7 O4 . 1.247(4)
N1 Mg1 . 2.190(3)
O2 Mg1 . 2.064(2)
O3 Mg1 . 2.036(2)
O3 H3A . 0.840(15)
O3 H3B . 0.838(15)
O6 Mg2 . 2.068(3)
O6 H6A . 0.842(15)
O6 H6B . 0.835(15)
O7 Mg2 . 2.044(3)
O7 H7A . 0.847(15)
O7 H7B . 0.841(15)
O8 Mg2 . 2.065(2)
O8 H8A . 0.846(15)
O8 H8B . 0.843(15)
O9 H9A . 0.845(15)
O9 H9B . 0.824(15)
O10 H10A . 0.853(16)
O10 H10B . 0.864(16)
Mg2 O7 2 2.044(3)
Mg2 O8 2 2.065(2)
Mg2 O6 2 2.068(3)
Mg1 O3 2_665 2.036(2)
Mg1 O2 2_665 2.064(2)
Mg1 N1 2_665 2.190(3)

loop_
_geom_hbond_atom_site_label_D
_geom_hbond_atom_site_label_H
_geom_hbond_atom_site_label_A
_geom_hbond_distance_DH
_geom_hbond_distance_HA
_geom_hbond_distance_DA
_geom_hbond_angle_DHA
_geom_hbond_site_symmetry_A
C4 H4 O9 0.95 2.63 3.506(4) 154.1 2_566
O6 H6A O4 0.842(15) 1.911(15) 2.749(4) 173(4) 2_566
O6 H6B O2 0.835(15) 1.978(16) 2.812(4) 177(3) 2_665
O7 H7A O9 0.847(15) 1.856(17) 2.691(4) 169(4) .
O7 H7B O5 0.841(15) 1.874(15) 2.712(4) 174(4) 2_556
O8 H8A O2 0.846(15) 2.044(18) 2.878(4) 169(4) 1_545
O8 H8B O1 0.843(15) 1.852(15) 2.690(4) 173(4) 2_665
O3 H3A O5 0.840(15) 1.884(15) 2.721(4) 174(4) 2_566
O3 H3B O4 0.838(15) 2.165(17) 2.988(4) 167(4) 1_554
O3 H3B O5 0.838(15) 2.49(3) 3.136(4) 134(4) 1_554
O10 H10A O1 0.853(16) 2.35(6) 3.064(3) 141(8) 2_566
O10 H10B O9 0.864(16) 1.83(2) 2.685(3) 170(8) .
O9 H9A O4 0.845(15) 1.962(15) 2.799(4) 170(4) 2_566
